data_2104699
loop_
_publ_author_name
'Cadoni, Marcella'
'Cheah, Yan Ling'
'Ferraris, Giovanni'

_publ_section_title
;
 New RE microporous heteropolyhedral silicates containing
 4^1^5^1^6^1^8^2^ tetrahedral sheets
;
_journal_issue 2
_journal_name_full 'Acta Crystallographica Section B'
_journal_page_first 158
_journal_page_last 164
_journal_paper_doi 10.1107/S0108768109055359
_journal_volume 66
_journal_year 2010
_chemical_formula_moiety 'La1 H4.5 Na3.0 O17.25 Si6'
_chemical_formula_sum 'H4.5 La Na3 O17.25 Si6'
_chemical_formula_weight 656.96
_chemical_name_common 'Sodium Lanthanum Silicate Hydrate'
_chemical_name_systematic 'Trisodium Lanthanum Phyllo-hexasilicate Dihydrate'
_space_group_IT_number 35
_symmetry_cell_setting orthorhombic
_symmetry_space_group_name_Hall 'C 2 -2'
_symmetry_space_group_name_H-M 'C m m 2'
_atom_sites_solution_primary direct
_atom_sites_solution_secondary difmap
_audit_creation_method SHELXL-97
_cell_angle_alpha 90.00
_cell_angle_beta 90.00
_cell_angle_gamma 90.00
_cell_formula_units_Z 4
_cell_length_a 7.4153(3)
_cell_length_b 31.0018(14)
_cell_length_c 7.1532(3)
_cell_measurement_reflns_used 6924
_cell_measurement_temperature 293(2)
_cell_measurement_theta_max 29.0998
_cell_measurement_theta_min 3.0392
_cell_volume 1644.43(12)
_computing_cell_refinement
;
CrysAlis RED, Oxford Diffraction Ltd.,
Version 1.171.32.13 (release 29-11-2007 CrysAlis171 .NET)
(compiled Nov 29 2007,17:23:28)
;
_computing_data_collection
;
CrysAlis RED, Oxford Diffraction Ltd.,
Version 1.171.32.13 (release 29-11-2007 CrysAlis171 .NET)
(compiled Nov 29 2007,17:23:28)
;
_computing_data_reduction
;
CrysAlis RED, Oxford Diffraction Ltd.,
Version 1.171.32.13 (release 29-11-2007 CrysAlis171 .NET)
(compiled Nov 29 2007,17:23:28)
;
_computing_molecular_graphics 'ATOMS 6.2'
_computing_structure_refinement 'SHELXL-97 (Sheldrick, 1997)'
_computing_structure_solution 'SHELXS-97 (Sheldrick, 1997)'
_diffrn_ambient_temperature 293(2)
_diffrn_detector_area_resol_mean 10.2890
_diffrn_measured_fraction_theta_full 0.995
_diffrn_measured_fraction_theta_max 0.943
_diffrn_measurement_device_type 'Oxford X'Calibur Gemini Ultra'
_diffrn_measurement_method phi/omega
_diffrn_radiation_monochromator graphite
_diffrn_radiation_source 'fine-focus sealed tube'
_diffrn_radiation_type MoK\a
_diffrn_radiation_wavelength 0.71073
_diffrn_reflns_av_R_equivalents 0.0528
_diffrn_reflns_av_sigmaI/netI 0.0383
_diffrn_reflns_limit_h_max 8
_diffrn_reflns_limit_h_min -9
_diffrn_reflns_limit_k_max 41
_diffrn_reflns_limit_k_min -41
_diffrn_reflns_limit_l_max 8
_diffrn_reflns_limit_l_min -9
_diffrn_reflns_number 7624
_diffrn_reflns_theta_full 25.00
_diffrn_reflns_theta_max 29.09
_diffrn_reflns_theta_min 3.14
_diffrn_standards_number 15239
_exptl_absorpt_coefficient_mu 3.204
_exptl_absorpt_correction_T_max 1.00000
_exptl_absorpt_correction_T_min 0.68841
_exptl_absorpt_correction_type multi-scan
_exptl_absorpt_process_details
;
CrysAlis RED, Oxford Diffraction Ltd.,
Version 1.171.32.13 (release 29-11-2007 CrysAlis171 .NET)
(compiled Nov 29 2007,17:23:28)
Empirical absorption correction using spherical harmonics,
 implemented in SCALE3 ABSPACK scaling algorithm.
;
_exptl_crystal_colour colurless
_exptl_crystal_density_diffrn 2.654
_exptl_crystal_density_method 'not measured'
_exptl_crystal_description prismatic
_exptl_crystal_F_000 1266
_exptl_crystal_size_max 0.170
_exptl_crystal_size_mid 0.05
_exptl_crystal_size_min 0.04
_refine_diff_density_max 5.000
_refine_diff_density_min -0.987
_refine_ls_abs_structure_details 'Flack H D (1983), Acta Cryst. A39, 876-881'
_refine_ls_abs_structure_Flack 0.07(3)
_refine_ls_extinction_method none
_refine_ls_goodness_of_fit_ref 1.285
_refine_ls_matrix_type full
_refine_ls_number_parameters 140
_refine_ls_number_reflns 1952
_refine_ls_number_restraints 1
_refine_ls_restrained_S_all 1.285
_refine_ls_R_factor_all 0.0548
_refine_ls_R_factor_gt 0.0528
_refine_ls_shift/su_max 0.001
_refine_ls_shift/su_mean 0.000
_refine_ls_structure_factor_coef Fsqd
_refine_ls_weighting_details 'calc w=1/[\s^2^(Fo^2^)+(0.1000P)^2^+0.0000P] where P=(Fo^2^+2Fc^2^)/3'
_refine_ls_weighting_scheme calc
_refine_ls_wR_factor_gt 0.1491
_refine_ls_wR_factor_ref 0.1500
_reflns_number_gt 1896
_reflns_number_total 1952
_reflns_threshold_expression >2sigma(I)
_cod_data_source_file wh5009.cif
_cod_data_source_block TR07
_cod_depositor_comments
;
The following automatic conversions were performed:
'_exptl_absorpt_correction_type' value 'multi scan' changed to
'multi-scan' according to
'/home/saulius/struct/CIF-dictionaries/cif_core.dic' dictionary named
'cif_core.dic' version 2.4.1 from 2010-06-29.

Automatic conversion script
Id: cif_fix_enum 1527 2010-12-29 10:47:43Z saulius 
;
_cod_original_formula_sum 'H4.50 La Na3 O17.25 Si6'
_cod_database_code 2104699

loop_
_symmetry_equiv_pos_as_xyz
'x, y, z'
'-x, -y, z'
'-x, y, z'
'x, -y, z'
'x+1/2, y+1/2, z'
'-x+1/2, -y+1/2, z'
'-x+1/2, y+1/2, z'
'x+1/2, -y+1/2, z'

loop_
_atom_site_type_symbol
_atom_site_label
_atom_site_fract_x
_atom_site_fract_y
_atom_site_fract_z
_atom_site_U_iso_or_equiv
_atom_site_adp_type
_atom_site_calc_flag
_atom_site_refinement_flags
_atom_site_occupancy
_atom_site_disorder_assembly
_atom_site_disorder_group
La La1 0.5000 0.631250(17) 1.67208(12) 0.0100(2) Uani d S 1 . .
Na Na1 1.0000 0.62651(12) 1.6891(10) 0.0073(9) Uiso d S 1 . .
Na Na2 0.7820(14) 0.7381(3) 0.5423(16) 0.036(2) Uani d P 0.50 . .
Na Na3 0.7527(14) 0.5376(4) 1.8858(15) 0.036(3) Uani d P 0.50 . .
Si Si1 0.5000 0.68219(11) 1.2637(6) 0.0106(7) Uani d S 1 . .
Si Si2 0.5000 0.58395(9) 1.1687(8) 0.0107(6) Uani d S 1 . .
Si Si3 0.7915(3) 0.54938(9) 1.4243(4) 0.0101(5) Uani d . 1 . .
Si Si4 0.7944(3) 0.70201(8) 1.9609(4) 0.0130(5) Uani d . 1 . .
O O1 0.6801(10) 0.6969(2) 1.1531(15) 0.0305(16) Uiso d . 1 . .
O O2 1.0000 0.7021(3) 1.0411(14) 0.017(2) Uani d S 1 . .
O O3 0.7500 0.7500 1.8737(15) 0.012(2) Uani d S 1 . .
O O4 0.7568(14) 0.5000 1.4909(15) 0.016(2) Uani d S 1 . .
O O5 0.7454(8) 0.5815(2) 1.5864(10) 0.0146(13) Uani d . 1 . .
O O6 0.5000 0.5898(3) 1.9476(15) 0.018(2) Uani d S 1 . .
O O7 1.0000 0.5541(3) 1.3548(14) 0.017(2) Uani d S 1 . .
O O8 0.6751(9) 0.5576(2) 1.2323(10) 0.0195(15) Uani d . 1 . .
O O9 0.5000 0.6295(3) 1.2886(15) 0.016(2) Uani d S 1 . .
O O10 0.5000 0.7008(3) 1.4757(15) 0.024(2) Uani d S 1 . .
O O11 0.7577(9) 0.6679(2) 1.8049(13) 0.0251(18) Uani d . 1 . .
O OW1 0.5000 0.5000 0.826(4) 0.018(6) Uiso d SP 0.50 . .
O OW2 1.0000 0.6894(6) 1.467(3) 0.078(5) Uiso d S 1 . .
O OW3 0.921(3) 0.5530(7) 1.905(4) 0.060(6) Uiso d P 0.50 . .

loop_
_atom_site_aniso_label
_atom_site_aniso_U_11
_atom_site_aniso_U_22
_atom_site_aniso_U_33
_atom_site_aniso_U_12
_atom_site_aniso_U_13
_atom_site_aniso_U_23
La1 0.0093(3) 0.0118(3) 0.0088(3) 0.000 0.000 0.0003(4)
Na2 0.041(6) 0.037(6) 0.029(6) 0.003(5) -0.014(5) 0.006(4)
Na3 0.042(6) 0.047(7) 0.018(6) 0.001(4) 0.001(5) 0.018(5)
Si1 0.0070(15) 0.0155(15) 0.0093(18) 0.000 0.000 0.0042(13)
Si2 0.0090(12) 0.0135(12) 0.0097(14) 0.000 0.000 0.003(2)
Si3 0.0099(10) 0.0107(11) 0.0097(13) 0.0009(9) -0.0011(10) -0.0008(9)
Si4 0.0105(11) 0.0114(10) 0.0169(14) 0.0008(9) 0.0006(11) -0.0005(9)
O2 0.012(4) 0.026(5) 0.012(5) 0.000 0.000 -0.005(4)
O3 0.010(4) 0.013(5) 0.013(6) 0.007(3) 0.000 0.000
O4 0.025(5) 0.013(4) 0.010(5) 0.000 0.000(4) 0.000
O5 0.019(3) 0.014(3) 0.011(3) 0.001(2) 0.004(3) -0.005(3)
O6 0.030(5) 0.009(4) 0.016(5) 0.000 0.000 0.004(4)
O7 0.018(5) 0.021(5) 0.013(5) 0.000 0.000 0.008(4)
O8 0.018(3) 0.021(3) 0.019(4) 0.009(3) -0.004(3) -0.003(3)
O9 0.022(5) 0.016(5) 0.009(5) 0.000 0.000 0.004(3)
O10 0.048(6) 0.015(4) 0.010(5) 0.000 0.000 0.000(4)
O11 0.011(3) 0.025(4) 0.038(5) -0.002(3) -0.006(3) -0.014(4)

loop_
_atom_type_symbol
_atom_type_description
_atom_type_scat_dispersion_real
_atom_type_scat_dispersion_imag
_atom_type_scat_source
H H 0.0000 0.0000 'International Tables Vol C Tables 4.2.6.8 and 6.1.1.4'
La La -0.2871 2.4523 'International Tables Vol C Tables 4.2.6.8 and 6.1.1.4'
Na Na 0.0362 0.0249 'International Tables Vol C Tables 4.2.6.8 and 6.1.1.4'
O O 0.0106 0.0060 'International Tables Vol C Tables 4.2.6.8 and 6.1.1.4'
Si Si 0.0817 0.0704 'International Tables Vol C Tables 4.2.6.8 and 6.1.1.4'

loop_
_geom_angle_atom_site_label_1
_geom_angle_atom_site_label_2
_geom_angle_atom_site_label_3
_geom_angle_site_symmetry_1
_geom_angle_site_symmetry_3
_geom_angle
_geom_angle_publ_flag
O6 La1 O11 . . 85.8(3) ?
O6 La1 O11 . 3_655 85.8(3) ?
O11 La1 O11 . 3_655 104.5(4) ?
O6 La1 O5 . 3_655 82.4(2) ?
O11 La1 O5 . 3_655 167.4(3) ?
O11 La1 O5 3_655 3_655 78.9(2) ?
O6 La1 O5 . . 82.4(2) ?
O11 La1 O5 . . 78.9(2) ?
O11 La1 O5 3_655 . 167.4(3) ?
O5 La1 O5 3_655 . 95.3(3) ?
O6 La1 O10 . . 156.1(3) ?
O11 La1 O10 . . 79.7(3) ?
O11 La1 O10 3_655 . 79.7(3) ?
O5 La1 O10 3_655 . 112.9(2) ?
O5 La1 O10 . . 112.9(2) ?
O6 La1 O9 . . 145.8(3) ?
O11 La1 O9 . . 113.7(2) ?
O11 La1 O9 3_655 . 113.7(2) ?
O5 La1 O9 3_655 . 74.8(2) ?
O5 La1 O9 . . 74.8(2) ?
O10 La1 O9 . . 58.1(3) ?
O6 La1 Si1 . . 175.3(2) ?
O11 La1 Si1 . . 97.0(2) ?
O11 La1 Si1 3_655 . 97.0(2) ?
O5 La1 Si1 3_655 . 94.51(18) ?
O5 La1 Si1 . . 94.51(18) ?
O10 La1 Si1 . . 28.5(2) ?
O9 La1 Si1 . . 29.55(18) ?
O6 La1 Na1 . . 87.19(10) ?
O11 La1 Na1 . . 38.4(2) ?
O11 La1 Na1 3_655 . 142.7(2) ?
O5 La1 Na1 3_655 . 136.16(16) ?
O5 La1 Na1 . . 41.01(16) ?
O10 La1 Na1 . . 92.93(8) ?
O9 La1 Na1 . . 91.83(11) ?
Si1 La1 Na1 . . 92.73(10) ?
O6 La1 Na1 . 1_455 87.19(10) ?
O11 La1 Na1 . 1_455 142.7(2) ?
O11 La1 Na1 3_655 1_455 38.4(2) ?
O5 La1 Na1 3_655 1_455 41.01(16) ?
O5 La1 Na1 . 1_455 136.16(16) ?
O10 La1 Na1 . 1_455 92.93(7) ?
O9 La1 Na1 . 1_455 91.83(11) ?
Si1 La1 Na1 . 1_455 92.73(10) ?
Na1 La1 Na1 . 1_455 174.11(16) ?
O6 La1 Na3 . 3_655 40.7(2) ?
O11 La1 Na3 . 3_655 126.4(3) ?
O11 La1 Na3 3_655 3_655 79.0(3) ?
O5 La1 Na3 3_655 3_655 41.7(2) ?
O5 La1 Na3 . 3_655 89.2(2) ?
O10 La1 Na3 . 3_655 149.85(16) ?
O9 La1 Na3 . 3_655 112.9(2) ?
Si1 La1 Na3 . 3_655 136.16(18) ?
Na1 La1 Na3 . 3_655 116.84(17) ?
Na1 La1 Na3 1_455 3_655 57.39(17) ?
O6 La1 Na3 . . 40.7(2) ?
O11 La1 Na3 . . 79.0(3) ?
O11 La1 Na3 3_655 . 126.4(3) ?
O5 La1 Na3 3_655 . 89.2(2) ?
O5 La1 Na3 . . 41.7(2) ?
O10 La1 Na3 . . 149.85(16) ?
O9 La1 Na3 . . 112.9(2) ?
Si1 La1 Na3 . . 136.16(17) ?
Na1 La1 Na3 . . 57.39(17) ?
Na1 La1 Na3 1_455 . 116.84(18) ?
Na3 La1 Na3 3_655 . 59.5(3) ?
O11 Na1 O11 3_755 . 99.3(4) ?
O11 Na1 O5 3_755 . 176.7(4) ?
O11 Na1 O5 . . 80.1(2) ?
O11 Na1 O5 3_755 3_755 80.1(2) ?
O11 Na1 O5 . 3_755 176.7(4) ?
O5 Na1 O5 . 3_755 100.3(3) ?
O11 Na1 OW2 3_755 . 78.5(4) ?
O11 Na1 OW2 . . 78.5(4) ?
O5 Na1 OW2 . . 104.5(4) ?
O5 Na1 OW2 3_755 . 104.5(4) ?
O11 Na1 OW3 3_755 . 114.0(6) ?
O11 Na1 OW3 . . 95.1(5) ?
O5 Na1 OW3 . . 62.9(5) ?
O5 Na1 OW3 3_755 . 82.2(5) ?
OW2 Na1 OW3 . . 166.9(5) ?
O11 Na1 OW3 3_755 3_755 95.1(5) ?
O11 Na1 OW3 . 3_755 114.0(6) ?
O5 Na1 OW3 . 3_755 82.2(5) ?
O5 Na1 OW3 3_755 3_755 62.9(5) ?
OW2 Na1 OW3 . 3_755 166.9(5) ?
OW3 Na1 OW3 . 3_755 24.1(8) ?
O11 Na1 O7 3_755 . 128.9(2) ?
O11 Na1 O7 . . 128.9(2) ?
O5 Na1 O7 . . 52.71(19) ?
O5 Na1 O7 3_755 . 52.71(19) ?
OW2 Na1 O7 . . 94.0(6) ?
OW3 Na1 O7 . . 81.1(6) ?
OW3 Na1 O7 3_755 . 81.1(6) ?
O11 Na1 Si4 3_755 3_755 23.64(19) ?
O11 Na1 Si4 . 3_755 76.5(2) ?
O5 Na1 Si4 . 3_755 154.8(2) ?
O5 Na1 Si4 3_755 3_755 102.51(17) ?
OW2 Na1 Si4 . 3_755 80.1(5) ?
OW3 Na1 Si4 . 3_755 109.7(5) ?
OW3 Na1 Si4 3_755 3_755 98.6(5) ?
O7 Na1 Si4 . 3_755 152.53(10) ?
O11 Na1 Si4 3_755 . 76.5(2) ?
O11 Na1 Si4 . . 23.6(2) ?
O5 Na1 Si4 . . 102.51(16) ?
O5 Na1 Si4 3_755 . 154.8(2) ?
OW2 Na1 Si4 . . 80.1(5) ?
OW3 Na1 Si4 . . 98.6(5) ?
OW3 Na1 Si4 3_755 . 109.7(5) ?
O7 Na1 Si4 . . 152.53(10) ?
Si4 Na1 Si4 3_755 . 53.23(12) ?
O11 Na1 Si3 3_755 . 156.8(2) ?
O11 Na1 Si3 . . 103.31(19) ?
O5 Na1 Si3 . . 24.64(16) ?
O5 Na1 Si3 3_755 . 77.6(2) ?
OW2 Na1 Si3 . . 101.1(5) ?
OW3 Na1 Si3 . . 69.1(5) ?
OW3 Na1 Si3 3_755 . 80.3(5) ?
O7 Na1 Si3 . . 28.07(8) ?
Si4 Na1 Si3 3_755 . 178.8(2) ?
Si4 Na1 Si3 . . 126.49(6) ?
O11 Na1 Si3 3_755 3_755 103.31(19) ?
O11 Na1 Si3 . 3_755 156.8(2) ?
O5 Na1 Si3 . 3_755 77.6(2) ?
O5 Na1 Si3 3_755 3_755 24.64(17) ?
OW2 Na1 Si3 . 3_755 101.1(5) ?
OW3 Na1 Si3 . 3_755 80.3(5) ?
OW3 Na1 Si3 3_755 3_755 69.1(5) ?
O7 Na1 Si3 . 3_755 28.07(7) ?
Si4 Na1 Si3 3_755 3_755 126.49(6) ?
Si4 Na1 Si3 . 3_755 178.8(2) ?
Si3 Na1 Si3 . 3_755 53.76(12) ?
Na2 Na2 OW2 6_665 1_554 160.3(14) ?
Na2 Na2 O3 6_665 1_554 79.5(2) ?
OW2 Na2 O3 1_554 1_554 113.8(7) ?
Na2 Na2 O10 6_665 1_554 86.3(14) ?
OW2 Na2 O10 1_554 1_554 104.5(6) ?
O3 Na2 O10 1_554 1_554 100.4(5) ?
Na2 Na2 O10 6_665 6_664 73.5(14) ?
OW2 Na2 O10 1_554 6_664 89.9(5) ?
O3 Na2 O10 1_554 6_664 97.6(5) ?
O10 Na2 O10 1_554 6_664 149.9(6) ?
Na2 Na2 O11 6_665 1_554 127.0(10) ?
OW2 Na2 O11 1_554 1_554 72.4(6) ?
O3 Na2 O11 1_554 1_554 57.9(3) ?
O10 Na2 O11 1_554 1_554 73.5(4) ?
O10 Na2 O11 6_664 1_554 136.6(5) ?
Na2 Na2 OW2 6_665 6_664 14.2(10) ?
OW2 Na2 OW2 1_554 6_664 156.1(11) ?
O3 Na2 OW2 1_554 6_664 89.6(5) ?
O10 Na2 OW2 1_554 6_664 74.5(4) ?
O10 Na2 OW2 6_664 6_664 81.7(4) ?
O11 Na2 OW2 1_554 6_664 128.0(5) ?
Na2 Na2 O1 6_665 1_554 102.2(7) ?
OW2 Na2 O1 1_554 1_554 72.1(6) ?
O3 Na2 O1 1_554 1_554 155.0(5) ?
O10 Na2 O1 1_554 1_554 55.3(4) ?
O10 Na2 O1 6_664 1_554 106.8(5) ?
O11 Na2 O1 1_554 1_554 104.8(4) ?
OW2 Na2 O1 6_664 1_554 88.8(5) ?
Na2 Na2 Si4 6_665 1_554 108.0(3) ?
OW2 Na2 Si4 1_554 1_554 88.2(7) ?
O3 Na2 Si4 1_554 1_554 30.20(16) ?
O10 Na2 Si4 1_554 1_554 92.4(4) ?
O10 Na2 Si4 6_664 1_554 114.8(4) ?
O11 Na2 Si4 1_554 1_554 29.2(2) ?
OW2 Na2 Si4 6_664 1_554 115.7(6) ?
O1 Na2 Si4 1_554 1_554 133.8(4) ?
Na2 Na2 Na2 6_665 3_755 122.7(15) ?
OW2 Na2 Na2 1_554 3_755 44.7(4) ?
O3 Na2 Na2 1_554 3_755 95.7(3) ?
O10 Na2 Na2 1_554 3_755 149.2(3) ?
O10 Na2 Na2 6_664 3_755 50.4(3) ?
O11 Na2 Na2 1_554 3_755 93.6(3) ?
OW2 Na2 Na2 6_664 3_755 132.1(3) ?
O1 Na2 Na2 1_554 3_755 103.9(2) ?
Si4 Na2 Na2 1_554 3_755 88.36(19) ?
Na2 Na2 Si1 6_665 1_554 95.6(12) ?
OW2 Na2 Si1 1_554 1_554 87.7(5) ?
O3 Na2 Si1 1_554 1_554 126.8(4) ?
O10 Na2 Si1 1_554 1_554 26.8(3) ?
O10 Na2 Si1 6_664 1_554 132.0(5) ?
O11 Na2 Si1 1_554 1_554 87.6(3) ?
OW2 Na2 Si1 6_664 1_554 81.5(4) ?
O1 Na2 Si1 1_554 1_554 28.48(18) ?
Si4 Na2 Si1 1_554 1_554 113.1(3) ?
Na2 Na2 Si1 3_755 1_554 128.38(18) ?
Na2 Na2 O1 6_665 6_664 63.4(6) ?
OW2 Na2 O1 1_554 6_664 98.0(7) ?
O3 Na2 O1 1_554 6_664 135.4(4) ?
O10 Na2 O1 1_554 6_664 100.9(4) ?
O10 Na2 O1 6_664 6_664 50.2(3) ?
O11 Na2 O1 1_554 6_664 166.7(5) ?
OW2 Na2 O1 6_664 6_664 59.6(4) ?
O1 Na2 O1 1_554 6_664 62.8(4) ?
Si4 Na2 O1 1_554 6_664 163.3(4) ?
Na2 Na2 O1 3_755 6_664 85.3(2) ?
Si1 Na2 O1 1_554 6_664 82.7(3) ?
OW3 Na3 OW1 . 1_556 168.1(13) ?
OW3 Na3 Na3 . 4_565 110.8(10) ?
OW1 Na3 Na3 1_556 4_565 58.8(3) ?
OW3 Na3 OW3 . 3_755 10.1(6) ?
OW1 Na3 OW3 1_556 3_755 158.0(8) ?
Na3 Na3 OW3 4_565 3_755 101.1(6) ?
OW3 Na3 O6 . . 116.4(12) ?
OW1 Na3 O6 1_556 . 75.3(4) ?
Na3 Na3 O6 4_565 . 130.1(3) ?
OW3 Na3 O6 3_755 . 126.5(7) ?
OW3 Na3 O5 . . 85.1(12) ?
OW1 Na3 O5 1_556 . 95.8(8) ?
Na3 Na3 O5 4_565 . 122.5(3) ?
OW3 Na3 O5 3_755 . 87.9(7) ?
O6 Na3 O5 . . 77.7(4) ?
OW3 Na3 O8 . 1_556 91.4(13) ?
OW1 Na3 O8 1_556 1_556 96.8(8) ?
Na3 Na3 O8 4_565 1_556 103.7(3) ?
OW3 Na3 O8 3_755 1_556 96.7(7) ?
O6 Na3 O8 . 1_556 61.2(4) ?
O5 Na3 O8 . 1_556 131.8(5) ?
OW3 Na3 O4 . . 102.7(13) ?
OW1 Na3 O4 1_556 . 68.6(8) ?
Na3 Na3 O4 4_565 . 67.6(2) ?
OW3 Na3 O4 3_755 . 96.6(7) ?
O6 Na3 O4 . . 114.5(5) ?
O5 Na3 O4 . . 54.9(3) ?
O8 Na3 O4 1_556 . 165.3(5) ?
OW3 Na3 OW3 . 4_565 86.8(13) ?
OW1 Na3 OW3 1_556 4_565 82.7(5) ?
Na3 Na3 OW3 4_565 4_565 24.1(4) ?
OW3 Na3 OW3 3_755 4_565 77.1(8) ?
O6 Na3 OW3 . 4_565 151.9(6) ?
O5 Na3 OW3 . 4_565 122.4(7) ?
O8 Na3 OW3 1_556 4_565 105.3(6) ?
O4 Na3 OW3 . 4_565 71.9(6) ?
OW3 Na3 Si2 . 1_556 109.2(12) ?
OW1 Na3 Si2 1_556 1_556 82.0(6) ?
Na3 Na3 Si2 4_565 1_556 117.5(2) ?
OW3 Na3 Si2 3_755 1_556 117.7(7) ?
O6 Na3 Si2 . 1_556 30.6(3) ?
O5 Na3 Si2 . 1_556 106.7(4) ?
O8 Na3 Si2 1_556 1_556 30.9(2) ?
O4 Na3 Si2 . 1_556 141.6(4) ?
OW3 Na3 Si2 4_565 1_556 129.6(6) ?
OW3 Na3 Si3 . . 88.9(13) ?
OW1 Na3 Si3 1_556 . 86.6(8) ?
Na3 Na3 Si3 4_565 . 96.3(2) ?
OW3 Na3 Si3 3_755 . 87.1(7) ?
O6 Na3 Si3 . . 99.6(4) ?
O5 Na3 Si3 . . 26.83(19) ?
O8 Na3 Si3 1_556 . 158.4(5) ?
O4 Na3 Si3 . . 29.03(14) ?
OW3 Na3 Si3 4_565 . 96.3(6) ?
Si2 Na3 Si3 1_556 . 130.2(4) ?
OW3 Na3 Na1 . . 45.0(11) ?
OW1 Na3 Na1 1_556 . 138.4(8) ?
Na3 Na3 Na1 4_565 . 140.0(2) ?
OW3 Na3 Na1 3_755 . 51.3(6) ?
O6 Na3 Na1 . . 87.4(4) ?
O5 Na3 Na1 . . 43.1(2) ?
O8 Na3 Na1 1_556 . 107.5(4) ?
O4 Na3 Na1 . . 85.7(3) ?
OW3 Na3 Na1 4_565 . 120.7(5) ?
Si2 Na3 Na1 1_556 . 102.0(4) ?
Si3 Na3 Na1 . . 59.0(2) ?
O1 Si1 O1 3_655 . 111.3(7) ?
O1 Si1 O10 3_655 . 110.9(4) ?
O1 Si1 O10 . . 110.9(4) ?
O1 Si1 O9 3_655 . 109.5(3) ?
O1 Si1 O9 . . 109.5(3) ?
O10 Si1 O9 . . 104.7(5) ?
O1 Si1 La1 3_655 . 124.3(4) ?
O1 Si1 La1 . . 124.3(4) ?
O10 Si1 La1 . . 49.3(3) ?
O9 Si1 La1 . . 55.4(4) ?
O1 Si1 Na2 3_655 1_556 131.0(3) ?
O1 Si1 Na2 . 1_556 68.4(4) ?
O10 Si1 Na2 . 1_556 42.6(2) ?
O9 Si1 Na2 . 1_556 116.6(3) ?
La1 Si1 Na2 . 1_556 74.0(2) ?
O1 Si1 Na2 3_655 3_656 68.4(4) ?
O1 Si1 Na2 . 3_656 131.0(3) ?
O10 Si1 Na2 . 3_656 42.6(2) ?
O9 Si1 Na2 . 3_656 116.6(3) ?
La1 Si1 Na2 . 3_656 74.0(2) ?
Na2 Si1 Na2 1_556 3_656 76.8(4) ?
O6 Si2 O8 1_554 3_655 109.9(4) ?
O6 Si2 O8 1_554 . 109.9(4) ?
O8 Si2 O8 3_655 . 108.5(6) ?
O6 Si2 O9 1_554 . 114.7(5) ?
O8 Si2 O9 3_655 . 106.8(4) ?
O8 Si2 O9 . . 106.8(4) ?
O6 Si2 Na3 1_554 3_654 53.6(3) ?
O8 Si2 Na3 3_655 3_654 57.3(3) ?
O8 Si2 Na3 . 3_654 116.0(4) ?
O9 Si2 Na3 . 3_654 137.1(3) ?
O6 Si2 Na3 1_554 1_554 53.6(3) ?
O8 Si2 Na3 3_655 1_554 116.0(4) ?
O8 Si2 Na3 . 1_554 57.3(3) ?
O9 Si2 Na3 . 1_554 137.1(3) ?
Na3 Si2 Na3 3_654 1_554 74.1(4) ?
O5 Si3 O4 . . 110.4(5) ?
O5 Si3 O7 . . 112.1(4) ?
O4 Si3 O7 . . 108.9(5) ?
O5 Si3 O8 . . 113.9(4) ?
O4 Si3 O8 . . 108.0(5) ?
O7 Si3 O8 . . 103.3(4) ?
O5 Si3 Na3 . . 47.0(3) ?
O4 Si3 Na3 . . 65.9(4) ?
O7 Si3 Na3 . . 113.2(4) ?
O8 Si3 Na3 . . 143.1(3) ?
O5 Si3 Na1 . . 40.9(2) ?
O4 Si3 Na1 . . 124.6(4) ?
O7 Si3 Na1 . . 71.2(4) ?
O8 Si3 Na1 . . 126.3(3) ?
Na3 Si3 Na1 . . 64.4(2) ?
O11 Si4 O1 . 1_556 116.6(4) ?
O11 Si4 O2 . 1_556 114.6(4) ?
O1 Si4 O2 1_556 1_556 101.0(5) ?
O11 Si4 O3 . . 107.9(5) ?
O1 Si4 O3 1_556 . 107.7(4) ?
O2 Si4 O3 1_556 . 108.6(4) ?
O11 Si4 Na2 . 1_556 64.1(4) ?
O1 Si4 Na2 1_556 1_556 144.3(3) ?
O2 Si4 Na2 1_556 1_556 110.9(4) ?
O3 Si4 Na2 . 1_556 47.4(4) ?
O11 Si4 Na1 . . 37.2(3) ?
O1 Si4 Na1 1_556 . 130.6(3) ?
O2 Si4 Na1 1_556 . 77.5(3) ?
O3 Si4 Na1 . . 119.6(4) ?
Na2 Si4 Na1 1_556 . 73.6(2) ?
Si1 O1 Si4 . 1_554 150.8(6) ?
Si1 O1 O2 . . 162.7(5) ?
Si4 O1 O2 1_554 . 39.6(3) ?
Si1 O1 O3 . 1_554 135.1(4) ?
Si4 O1 O3 1_554 1_554 36.4(2) ?
O2 O1 O3 . 1_554 62.1(3) ?
Si1 O1 O9 . . 35.6(2) ?
Si4 O1 O9 1_554 . 130.3(5) ?
O2 O1 O9 . . 129.9(4) ?
O3 O1 O9 1_554 . 149.7(5) ?
Si1 O1 O10 . . 34.6(3) ?
Si4 O1 O10 1_554 . 171.6(4) ?
O2 O1 O10 . . 138.3(5) ?
O3 O1 O10 1_554 . 136.4(4) ?
O9 O1 O10 . . 58.0(3) ?
Si1 O1 O1 . 3_655 34.4(3) ?
Si4 O1 O1 1_554 3_655 121.5(3) ?
O2 O1 O1 . 3_655 161.0(3) ?
O3 O1 O1 1_554 3_655 101.32(16) ?
O9 O1 O1 . 3_655 59.91(19) ?
O10 O1 O1 . 3_655 60.0(2) ?
Si1 O1 O11 . 1_554 122.0(5) ?
Si4 O1 O11 1_554 1_554 31.0(3) ?
O2 O1 O11 . 1_554 61.8(3) ?
O3 O1 O11 1_554 1_554 58.0(3) ?
O9 O1 O11 . 1_554 100.4(4) ?
O10 O1 O11 . 1_554 156.3(4) ?
O1 O1 O11 3_655 1_554 102.3(2) ?
Si1 O1 Na2 . 1_556 83.1(5) ?
Si4 O1 Na2 1_554 1_556 125.7(4) ?
O2 O1 Na2 . 1_556 91.7(4) ?
O3 O1 Na2 1_554 1_556 111.6(4) ?
O9 O1 Na2 . 1_556 96.7(5) ?
O10 O1 Na2 . 1_556 48.6(3) ?
O1 O1 Na2 3_655 1_556 103.9(2) ?
O11 O1 Na2 1_554 1_556 153.5(4) ?
Si1 O1 OW2 . . 104.0(6) ?
Si4 O1 OW2 1_554 . 102.1(5) ?
O2 O1 OW2 . . 62.5(4) ?
O3 O1 OW2 1_554 . 114.9(4) ?
O9 O1 OW2 . . 93.3(5) ?
O10 O1 OW2 . . 76.9(4) ?
O1 O1 OW2 3_655 . 136.4(4) ?
O11 O1 OW2 1_554 . 116.9(4) ?
Na2 O1 OW2 1_556 . 41.4(4) ?
Si1 O1 Na2 . 6_666 80.7(4) ?
Si4 O1 Na2 1_554 6_666 125.8(4) ?
O2 O1 Na2 . 6_666 98.2(4) ?
O3 O1 Na2 1_554 6_666 103.3(3) ?
O9 O1 Na2 . 6_666 101.9(4) ?
O10 O1 Na2 . 6_666 46.8(3) ?
O1 O1 Na2 3_655 6_666 94.7(2) ?
O11 O1 Na2 1_554 6_666 156.8(4) ?
Na2 O1 Na2 1_556 6_666 14.4(3) ?
OW2 O1 Na2 . 6_666 55.2(4) ?
Si1 O1 O1 . 6_665 121.1(4) ?
Si4 O1 O1 1_554 6_665 75.5(3) ?
O2 O1 O1 . 6_665 69.8(3) ?
O3 O1 O1 1_554 6_665 49.2(2) ?
O9 O1 O1 . 6_665 154.1(4) ?
O10 O1 O1 . 6_665 96.1(3) ?
O1 O1 O1 3_655 6_665 107.5(2) ?
O11 O1 O1 1_554 6_665 104.7(2) ?
Na2 O1 O1 1_556 6_665 62.8(2) ?
OW2 O1 O1 . 6_665 81.4(4) ?
Na2 O1 O1 6_666 6_665 54.4(2) ?
Si4 O2 Si4 1_554 3_754 138.7(7) ?
Si4 O2 O1 1_554 3_755 175.7(6) ?
Si4 O2 O1 3_754 3_755 39.4(3) ?
Si4 O2 O1 1_554 . 39.4(3) ?
Si4 O2 O1 3_754 . 175.7(6) ?
O1 O2 O1 3_755 . 142.0(6) ?
Si4 O2 O3 1_554 3_754 119.7(5) ?
Si4 O2 O3 3_754 3_754 35.9(2) ?
O1 O2 O3 3_755 3_754 61.4(3) ?
O1 O2 O3 . 3_754 147.0(4) ?
Si4 O2 O3 1_554 1_554 35.9(2) ?
Si4 O2 O3 3_754 1_554 119.7(5) ?
O1 O2 O3 3_755 1_554 147.0(4) ?
O1 O2 O3 . 1_554 61.4(3) ?
O3 O2 O3 3_754 1_554 88.4(4) ?
Si4 O2 O11 1_554 1_554 31.9(3) ?
Si4 O2 O11 3_754 1_554 113.8(5) ?
O1 O2 O11 3_755 1_554 143.9(4) ?
O1 O2 O11 . 1_554 62.8(3) ?
O3 O2 O11 3_754 1_554 113.8(5) ?
O3 O2 O11 1_554 1_554 58.1(2) ?
Si4 O2 O11 1_554 3_754 113.8(5) ?
Si4 O2 O11 3_754 3_754 31.9(3) ?
O1 O2 O11 3_755 3_754 62.8(3) ?
O1 O2 O11 . 3_754 143.9(4) ?
O3 O2 O11 3_754 3_754 58.1(2) ?
O3 O2 O11 1_554 3_754 113.8(5) ?
O11 O2 O11 1_554 3_754 84.0(4) ?
Si4 O2 OW2 1_554 . 110.4(4) ?
Si4 O2 OW2 3_754 . 110.4(4) ?
O1 O2 OW2 3_755 . 71.0(3) ?
O1 O2 OW2 . . 71.0(3) ?
O3 O2 OW2 3_754 . 121.2(4) ?
O3 O2 OW2 1_554 . 121.2(4) ?
O11 O2 OW2 1_554 . 125.0(4) ?
O11 O2 OW2 3_754 . 125.0(4) ?
Si4 O2 Na1 1_554 1_554 75.0(3) ?
Si4 O2 Na1 3_754 1_554 75.0(3) ?
O1 O2 Na1 3_755 1_554 100.9(3) ?
O1 O2 Na1 . 1_554 100.9(3) ?
O3 O2 Na1 3_754 1_554 92.9(3) ?
O3 O2 Na1 1_554 1_554 92.9(3) ?
O11 O2 Na1 1_554 1_554 43.1(2) ?
O11 O2 Na1 3_754 1_554 43.1(2) ?
OW2 O2 Na1 . 1_554 129.7(5) ?
Si4 O2 O1 1_554 8_565 116.1(4) ?
Si4 O2 O1 3_754 8_565 74.1(3) ?
O1 O2 O1 3_755 8_565 67.9(3) ?
O1 O2 O1 . 8_565 110.2(4) ?
O3 O2 O1 3_754 8_565 48.5(3) ?
O3 O2 O1 1_554 8_565 82.5(3) ?
O11 O2 O1 1_554 8_565 138.9(4) ?
O11 O2 O1 3_754 8_565 104.0(3) ?
OW2 O2 O1 . 8_565 83.6(4) ?
Na1 O2 O1 1_554 8_565 141.1(3) ?
Si4 O2 O1 1_554 6_665 74.1(3) ?
Si4 O2 O1 3_754 6_665 116.1(4) ?
O1 O2 O1 3_755 6_665 110.2(4) ?
O1 O2 O1 . 6_665 67.9(3) ?
O3 O2 O1 3_754 6_665 82.5(3) ?
O3 O2 O1 1_554 6_665 48.5(3) ?
O11 O2 O1 1_554 6_665 104.0(3) ?
O11 O2 O1 3_754 6_665 138.9(4) ?
OW2 O2 O1 . 6_665 83.6(4) ?
Na1 O2 O1 1_554 6_665 141.1(3) ?
O1 O2 O1 8_565 6_665 44.9(3) ?
Si4 O3 Si4 6_665 . 135.5(7) ?
Si4 O3 Na2 6_665 1_556 122.1(5) ?
Si4 O3 Na2 . 1_556 102.4(3) ?
Si4 O3 Na2 6_665 6_666 102.4(3) ?
Si4 O3 Na2 . 6_666 122.1(5) ?
Na2 O3 Na2 1_556 6_666 21.0(5) ?
Si4 O3 O11 6_665 6_665 35.0(2) ?
Si4 O3 O11 . 6_665 164.4(5) ?
Na2 O3 O11 1_556 6_665 88.1(5) ?
Na2 O3 O11 6_666 6_665 70.2(3) ?
Si4 O3 O11 6_665 . 164.4(5) ?
Si4 O3 O11 . . 35.0(2) ?
Na2 O3 O11 1_556 . 70.2(3) ?
Na2 O3 O11 6_666 . 88.1(5) ?
O11 O3 O11 6_665 . 158.1(6) ?
Si4 O3 O1 6_665 6_666 35.8(3) ?
Si4 O3 O1 . 6_666 103.7(5) ?
Na2 O3 O1 1_556 6_666 145.1(4) ?
Na2 O3 O1 6_666 6_666 131.9(3) ?
O11 O3 O1 6_665 6_666 62.4(3) ?
O11 O3 O1 . 6_666 138.7(5) ?
Si4 O3 O1 6_665 1_556 103.7(5) ?
Si4 O3 O1 . 1_556 35.8(3) ?
Na2 O3 O1 1_556 1_556 131.9(3) ?
Na2 O3 O1 6_666 1_556 145.1(4) ?
O11 O3 O1 6_665 1_556 138.7(5) ?
O11 O3 O1 . 1_556 62.4(3) ?
O1 O3 O1 6_666 1_556 81.6(5) ?
Si4 O3 O2 6_665 1_556 118.2(5) ?
Si4 O3 O2 . 1_556 35.5(2) ?
Na2 O3 O2 1_556 1_556 106.8(3) ?
Na2 O3 O2 6_666 1_556 126.7(4) ?
O11 O3 O2 6_665 1_556 130.4(3) ?
O11 O3 O2 . 1_556 61.5(3) ?
O1 O3 O2 6_666 1_556 82.5(4) ?
O1 O3 O2 1_556 1_556 56.5(3) ?
Si4 O3 O2 6_665 6_666 35.5(2) ?
Si4 O3 O2 . 6_666 118.2(5) ?
Na2 O3 O2 1_556 6_666 126.7(4) ?
Na2 O3 O2 6_666 6_666 106.8(3) ?
O11 O3 O2 6_665 6_666 61.5(3) ?
O11 O3 O2 . 6_666 130.4(3) ?
O1 O3 O2 6_666 6_666 56.5(3) ?
O1 O3 O2 1_556 6_666 82.5(4) ?
O2 O3 O2 1_556 6_666 126.5(6) ?
Si3 O4 Si3 4_565 . 141.1(7) ?
Si3 O4 O5 4_565 . 172.4(6) ?
Si3 O4 O5 . . 34.1(2) ?
Si3 O4 O5 4_565 4_565 34.1(2) ?
Si3 O4 O5 . 4_565 172.4(6) ?
O5 O4 O5 . 4_565 149.5(6) ?
Si3 O4 O8 4_565 4_565 36.3(3) ?
Si3 O4 O8 . 4_565 117.9(6) ?
O5 O4 O8 . 4_565 145.8(5) ?
O5 O4 O8 4_565 4_565 61.5(2) ?
Si3 O4 O8 4_565 . 117.9(6) ?
Si3 O4 O8 . . 36.3(3) ?
O5 O4 O8 . . 61.5(2) ?
O5 O4 O8 4_565 . 145.8(5) ?
O8 O4 O8 4_565 . 85.1(4) ?
Si3 O4 O7 4_565 2_765 35.6(3) ?
Si3 O4 O7 . 2_765 112.4(5) ?
O5 O4 O7 . 2_765 136.8(4) ?
O5 O4 O7 4_565 2_765 60.5(3) ?
O8 O4 O7 4_565 2_765 58.0(2) ?
O8 O4 O7 . 2_765 109.1(5) ?
Si3 O4 O7 4_565 . 112.4(5) ?
Si3 O4 O7 . . 35.6(3) ?
O5 O4 O7 . . 60.5(3) ?
O5 O4 O7 4_565 . 136.8(4) ?
O8 O4 O7 4_565 . 109.1(5) ?
O8 O4 O7 . . 58.0(3) ?
O7 O4 O7 2_765 . 78.6(5) ?
Si3 O4 Na3 4_565 . 129.2(5) ?
Si3 O4 Na3 . . 85.0(4) ?
O5 O4 Na3 . . 52.5(3) ?
O5 O4 Na3 4_565 . 97.3(4) ?
O8 O4 Na3 4_565 . 154.5(4) ?
O8 O4 Na3 . . 112.8(3) ?
O7 O4 Na3 2_765 . 126.0(4) ?
O7 O4 Na3 . . 96.0(4) ?
Si3 O4 Na3 4_565 4_565 85.0(4) ?
Si3 O4 Na3 . 4_565 129.2(5) ?
O5 O4 Na3 . 4_565 97.3(4) ?
O5 O4 Na3 4_565 4_565 52.5(3) ?
O8 O4 Na3 4_565 4_565 112.8(3) ?
O8 O4 Na3 . 4_565 154.5(4) ?
O7 O4 Na3 2_765 4_565 96.0(4) ?
O7 O4 Na3 . 4_565 126.0(4) ?
Na3 O4 Na3 . 4_565 44.8(5) ?
Si3 O4 OW1 4_565 1_556 109.2(4) ?
Si3 O4 OW1 . 1_556 109.2(4) ?
O5 O4 OW1 . 1_556 77.0(3) ?
O5 O4 OW1 4_565 1_556 77.0(3) ?
O8 O4 OW1 4_565 1_556 113.9(4) ?
O8 O4 OW1 . 1_556 113.9(4) ?
O7 O4 OW1 2_765 1_556 135.4(3) ?
O7 O4 OW1 . 1_556 135.4(3) ?
Na3 O4 OW1 . 1_556 43.1(4) ?
Na3 O4 OW1 4_565 1_556 43.1(4) ?
Si3 O5 Na1 . . 114.5(3) ?
Si3 O5 La1 . . 138.1(4) ?
Na1 O5 La1 . . 97.9(2) ?
Si3 O5 Na3 . . 106.1(4) ?
Na1 O5 Na3 . . 92.1(4) ?
La1 O5 Na3 . . 98.1(4) ?
Si3 O5 O4 . . 35.5(3) ?
Na1 O5 O4 . . 126.9(3) ?
La1 O5 O4 . . 133.9(3) ?
Na3 O5 O4 . . 72.6(4) ?
Si3 O5 O7 . . 34.7(2) ?
Na1 O5 O7 . . 79.7(3) ?
La1 O5 O7 . . 152.0(4) ?
Na3 O5 O7 . . 109.8(4) ?
O4 O5 O7 . . 60.3(3) ?
Si3 O5 O8 . . 33.9(2) ?
Na1 O5 O8 . . 125.9(3) ?
La1 O5 O8 . . 105.3(3) ?
Na3 O5 O8 . . 130.6(4) ?
O4 O5 O8 . . 59.7(3) ?
O7 O5 O8 . . 57.4(3) ?
Si3 O5 OW3 . . 107.6(6) ?
Na1 O5 OW3 . . 64.8(5) ?
La1 O5 OW3 . . 110.0(6) ?
Na3 O5 OW3 . . 28.9(5) ?
O4 O5 OW3 . . 83.7(6) ?
O7 O5 OW3 . . 94.4(6) ?
O8 O5 OW3 . . 141.0(6) ?
Si3 O5 O11 . . 156.3(4) ?
Na1 O5 O11 . . 48.51(19) ?
La1 O5 O11 . . 49.89(17) ?
Na3 O5 O11 . . 92.1(4) ?
O4 O5 O11 . . 164.4(4) ?
O7 O5 O11 . . 124.8(3) ?
O8 O5 O11 . . 135.9(3) ?
OW3 O5 O11 . . 81.2(5) ?
Si3 O5 O6 . . 141.3(4) ?
Na1 O5 O6 . . 98.7(3) ?
La1 O5 O6 . . 47.32(17) ?
Na3 O5 O6 . . 50.8(3) ?
O4 O5 O6 . . 108.0(4) ?
O7 O5 O6 . . 160.7(4) ?
O8 O5 O6 . . 132.7(3) ?
OW3 O5 O6 . . 68.0(5) ?
O11 O5 O6 . . 62.3(2) ?
Si3 O5 O9 . . 85.8(3) ?
Na1 O5 O9 . . 112.0(3) ?
La1 O5 O9 . . 56.6(2) ?
Na3 O5 O9 . . 146.1(3) ?
O4 O5 O9 . . 107.2(4) ?
O7 O5 O9 . . 98.0(3) ?
O8 O5 O9 . . 52.1(2) ?
OW3 O5 O9 . . 166.4(6) ?
O11 O5 O9 . . 87.2(3) ?
O6 O5 O9 . . 100.4(3) ?
Si3 O5 OW3 . 3_755 99.6(5) ?
Na1 O5 OW3 . 3_755 53.3(4) ?
La1 O5 OW3 . 3_755 121.5(5) ?
Na3 O5 OW3 . 3_755 45.2(5) ?
O4 O5 OW3 . 3_755 84.4(5) ?
O7 O5 OW3 . 3_755 79.7(5) ?
O8 O5 OW3 . 3_755 133.2(5) ?
OW3 O5 OW3 . 3_755 17.4(6) ?
O11 O5 OW3 . 3_755 82.4(4) ?
O6 O5 OW3 . 3_755 84.0(4) ?
O9 O5 OW3 . 3_755 165.3(4) ?
Si2 O6 La1 1_556 . 153.5(5) ?
Si2 O6 Na3 1_556 3_655 95.8(4) ?
La1 O6 Na3 . 3_655 101.8(4) ?
Si2 O6 Na3 1_556 . 95.8(4) ?
La1 O6 Na3 . . 101.8(4) ?
Na3 O6 Na3 3_655 . 96.3(6) ?
Si2 O6 O8 1_556 1_556 35.1(2) ?
La1 O6 O8 . 1_556 149.5(2) ?
Na3 O6 O8 3_655 1_556 105.1(4) ?
Na3 O6 O8 . 1_556 61.4(3) ?
Si2 O6 O8 1_556 3_656 35.1(2) ?
La1 O6 O8 . 3_656 149.50(19) ?
Na3 O6 O8 3_655 3_656 61.4(3) ?
Na3 O6 O8 . 3_656 105.1(4) ?
O8 O6 O8 1_556 3_656 59.5(4) ?
Si2 O6 O9 1_556 1_556 33.3(3) ?
La1 O6 O9 . 1_556 120.2(4) ?
Na3 O6 O9 3_655 1_556 116.5(4) ?
Na3 O6 O9 . 1_556 116.5(4) ?
O8 O6 O9 1_556 1_556 58.4(3) ?
O8 O6 O9 3_656 1_556 58.4(3) ?
Si2 O6 OW1 1_556 1_556 100.7(7) ?
La1 O6 OW1 . 1_556 105.8(7) ?
Na3 O6 OW1 3_655 1_556 48.2(3) ?
Na3 O6 OW1 . 1_556 48.2(3) ?
O8 O6 OW1 1_556 1_556 82.3(6) ?
O8 O6 OW1 3_656 1_556 82.3(6) ?
O9 O6 OW1 1_556 1_556 134.0(7) ?
Si2 O6 O5 1_556 3_655 143.1(2) ?
La1 O6 O5 . 3_655 50.3(2) ?
Na3 O6 O5 3_655 3_655 51.5(3) ?
Na3 O6 O5 . 3_655 103.4(4) ?
O8 O6 O5 1_556 3_655 152.7(4) ?
O8 O6 O5 3_656 3_655 108.6(2) ?
O9 O6 O5 1_556 3_655 139.9(2) ?
OW1 O6 O5 1_556 3_655 71.3(5) ?
Si2 O6 O5 1_556 . 143.1(2) ?
La1 O6 O5 . . 50.3(2) ?
Na3 O6 O5 3_655 . 103.4(4) ?
Na3 O6 O5 . . 51.5(3) ?
O8 O6 O5 1_556 . 108.6(2) ?
O8 O6 O5 3_656 . 152.7(4) ?
O9 O6 O5 1_556 . 139.9(2) ?
OW1 O6 O5 1_556 . 71.3(5) ?
O5 O6 O5 3_655 . 70.0(3) ?
Si2 O6 O11 1_556 . 113.4(4) ?
La1 O6 O11 . . 47.9(2) ?
Na3 O6 O11 3_655 . 149.6(5) ?
Na3 O6 O11 . . 89.2(3) ?
O8 O6 O11 1_556 . 103.7(3) ?
O8 O6 O11 3_656 . 145.3(4) ?
O9 O6 O11 1_556 . 86.9(3) ?
OW1 O6 O11 1_556 . 128.2(5) ?
O5 O6 O11 3_655 . 98.2(3) ?
O5 O6 O11 . . 57.8(2) ?
Si2 O6 O11 1_556 3_655 113.4(4) ?
La1 O6 O11 . 3_655 47.9(2) ?
Na3 O6 O11 3_655 3_655 89.2(3) ?
Na3 O6 O11 . 3_655 149.6(5) ?
O8 O6 O11 1_556 3_655 145.3(4) ?
O8 O6 O11 3_656 3_655 103.7(3) ?
O9 O6 O11 1_556 3_655 86.9(3) ?
OW1 O6 O11 1_556 3_655 128.2(5) ?
O5 O6 O11 3_655 3_655 57.8(2) ?
O5 O6 O11 . 3_655 98.2(3) ?
O11 O6 O11 . 3_655 72.1(3) ?
Si3 O7 Si3 . 3_755 142.9(7) ?
Si3 O7 O8 . . 38.5(2) ?
Si3 O7 O8 3_755 . 176.6(6) ?
Si3 O7 O8 . 3_755 176.6(6) ?
Si3 O7 O8 3_755 3_755 38.5(2) ?
O8 O7 O8 . 3_755 139.7(5) ?
Si3 O7 O4 . . 35.5(3) ?
Si3 O7 O4 3_755 . 118.5(5) ?
O8 O7 O4 . . 60.9(3) ?
O8 O7 O4 3_755 . 142.4(4) ?
Si3 O7 O4 . 2_765 118.5(5) ?
Si3 O7 O4 3_755 2_765 35.5(2) ?
O8 O7 O4 . 2_765 142.4(4) ?
O8 O7 O4 3_755 2_765 60.9(3) ?
O4 O7 O4 . 2_765 85.9(5) ?
Si3 O7 O5 . 3_755 120.9(5) ?
Si3 O7 O5 3_755 3_755 33.2(3) ?
O8 O7 O5 . 3_755 150.2(4) ?
O8 O7 O5 3_755 3_755 62.0(2) ?
O4 O7 O5 . 3_755 117.3(4) ?
O4 O7 O5 2_765 3_755 59.2(2) ?
Si3 O7 O5 . . 33.2(3) ?
Si3 O7 O5 3_755 . 120.9(5) ?
O8 O7 O5 . . 62.0(2) ?
O8 O7 O5 3_755 . 150.2(4) ?
O4 O7 O5 . . 59.2(2) ?
O4 O7 O5 2_765 . 117.3(4) ?
O5 O7 O5 3_755 . 90.8(4) ?
Si3 O7 OW3 . 1_554 97.4(5) ?
Si3 O7 OW3 3_755 1_554 118.0(5) ?
O8 O7 OW3 . 1_554 59.7(4) ?
O8 O7 OW3 3_755 1_554 80.4(4) ?
O4 O7 OW3 . 1_554 103.5(5) ?
O4 O7 OW3 2_765 1_554 118.5(5) ?
O5 O7 OW3 3_755 1_554 138.2(5) ?
O5 O7 OW3 . 1_554 119.3(4) ?
Si3 O7 OW3 . 3_754 118.0(5) ?
Si3 O7 OW3 3_755 3_754 97.4(5) ?
O8 O7 OW3 . 3_754 80.4(4) ?
O8 O7 OW3 3_755 3_754 59.7(4) ?
O4 O7 OW3 . 3_754 118.5(5) ?
O4 O7 OW3 2_765 3_754 103.5(5) ?
O5 O7 OW3 3_755 3_754 119.3(4) ?
O5 O7 OW3 . 3_754 138.2(5) ?
OW3 O7 OW3 1_554 3_754 20.7(7) ?
Si3 O7 Na1 . . 80.7(4) ?
Si3 O7 Na1 3_755 . 80.7(4) ?
O8 O7 Na1 . . 102.7(3) ?
O8 O7 Na1 3_755 . 102.7(3) ?
O4 O7 Na1 . . 99.5(3) ?
O4 O7 Na1 2_765 . 99.5(3) ?
O5 O7 Na1 3_755 . 47.6(2) ?
O5 O7 Na1 . . 47.6(2) ?
OW3 O7 Na1 1_554 . 136.4(5) ?
OW3 O7 Na1 3_754 . 136.4(5) ?
Si3 O7 O7 . 2_765 84.9(4) ?
Si3 O7 O7 3_755 2_765 84.9(4) ?
O8 O7 O7 . 2_765 92.4(3) ?
O8 O7 O7 3_755 2_765 92.4(3) ?
O4 O7 O7 . 2_765 50.7(2) ?
O4 O7 O7 2_765 2_765 50.7(2) ?
O5 O7 O7 3_755 2_765 108.7(2) ?
O5 O7 O7 . 2_765 108.7(2) ?
OW3 O7 O7 1_554 2_765 89.4(4) ?
OW3 O7 O7 3_754 2_765 89.4(4) ?
Na1 O7 O7 . 2_765 133.21(19) ?
Si2 O8 Si3 . . 138.0(5) ?
Si2 O8 O7 . . 151.7(4) ?
Si3 O8 O7 . . 38.2(3) ?
Si2 O8 O8 . 3_655 35.8(3) ?
Si3 O8 O8 . 3_655 121.7(3) ?
O7 O8 O8 . 3_655 159.9(3) ?
Si2 O8 O9 . . 37.3(3) ?
Si3 O8 O9 . . 105.4(4) ?
O7 O8 O9 . . 116.8(4) ?
O8 O8 O9 3_655 . 60.17(17) ?
Si2 O8 O6 . 1_554 34.9(3) ?
Si3 O8 O6 . 1_554 166.4(4) ?
O7 O8 O6 . 1_554 138.5(4) ?
O8 O8 O6 3_655 1_554 60.23(19) ?
O9 O8 O6 . 1_554 63.0(3) ?
Si2 O8 Na3 . 1_554 91.7(4) ?
Si3 O8 Na3 . 1_554 129.7(4) ?
O7 O8 Na3 . 1_554 96.1(4) ?
O8 O8 Na3 3_655 1_554 102.7(3) ?
O9 O8 Na3 . 1_554 117.2(4) ?
O6 O8 Na3 1_554 1_554 57.5(3) ?
Si2 O8 O4 . . 136.9(5) ?
Si3 O8 O4 . . 35.8(2) ?
O7 O8 O4 . . 61.1(3) ?
O8 O8 O4 3_655 . 103.3(3) ?
O9 O8 O4 . . 125.7(4) ?
O6 O8 O4 1_554 . 156.7(4) ?
Na3 O8 O4 1_554 . 116.9(4) ?
Si2 O8 O5 . . 106.5(4) ?
Si3 O8 O5 . . 32.2(2) ?
O7 O8 O5 . . 60.5(3) ?
O8 O8 O5 3_655 . 101.17(19) ?
O9 O8 O5 . . 73.5(3) ?
O6 O8 O5 1_554 . 136.4(3) ?
Na3 O8 O5 1_554 . 156.0(4) ?
O4 O8 O5 . . 58.8(3) ?
Si2 O8 OW3 . 1_554 107.3(6) ?
Si3 O8 OW3 . 1_554 109.2(5) ?
O7 O8 OW3 . 1_554 72.0(5) ?
O8 O8 OW3 3_655 1_554 127.8(5) ?
O9 O8 OW3 . 1_554 117.9(5) ?
O6 O8 OW3 1_554 1_554 73.1(5) ?
Na3 O8 OW3 1_554 1_554 26.8(5) ?
O4 O8 OW3 . 1_554 112.3(5) ?
O5 O8 OW3 . 1_554 129.6(5) ?
Si1 O9 Si2 . . 142.5(8) ?
Si1 O9 O10 . . 37.4(4) ?
Si2 O9 O10 . . 179.9(7) ?
Si1 O9 O8 . 3_655 146.3(3) ?
Si2 O9 O8 . 3_655 35.9(2) ?
O10 O9 O8 . 3_655 144.1(3) ?
Si1 O9 O8 . . 146.3(3) ?
Si2 O9 O8 . . 35.9(2) ?
O10 O9 O8 . . 144.1(3) ?
O8 O9 O8 3_655 . 59.7(3) ?
Si1 O9 O1 . 3_655 34.9(2) ?
Si2 O9 O1 . 3_655 118.8(5) ?
O10 O9 O1 . 3_655 61.1(3) ?
O8 O9 O1 3_655 3_655 111.4(3) ?
O8 O9 O1 . 3_655 149.7(5) ?
Si1 O9 O1 . . 34.9(2) ?
Si2 O9 O1 . . 118.8(5) ?
O10 O9 O1 . . 61.1(3) ?
O8 O9 O1 3_655 . 149.7(5) ?
O8 O9 O1 . . 111.4(3) ?
O1 O9 O1 3_655 . 60.2(4) ?
Si1 O9 O6 . 1_554 110.5(5) ?
Si2 O9 O6 . 1_554 32.0(3) ?
O10 O9 O6 . 1_554 147.9(5) ?
O8 O9 O6 3_655 1_554 58.6(3) ?
O8 O9 O6 . 1_554 58.6(3) ?
O1 O9 O6 3_655 1_554 91.6(4) ?
O1 O9 O6 . 1_554 91.6(4) ?
Si1 O9 La1 . . 95.1(5) ?
Si2 O9 La1 . . 122.4(5) ?
O10 O9 La1 . . 57.7(3) ?
O8 O9 La1 3_655 . 99.9(3) ?
O8 O9 La1 . . 99.9(3) ?
O1 O9 La1 3_655 . 110.4(4) ?
O1 O9 La1 . . 110.4(4) ?
O6 O9 La1 1_554 . 154.4(4) ?
Si1 O9 O5 . . 122.6(4) ?
Si2 O9 O5 . . 87.0(3) ?
O10 O9 O5 . . 93.1(4) ?
O8 O9 O5 3_655 . 89.4(3) ?
O8 O9 O5 . . 54.4(2) ?
O1 O9 O5 3_655 . 154.2(4) ?
O1 O9 O5 . . 108.9(3) ?
O6 O9 O5 1_554 . 112.9(3) ?
La1 O9 O5 . . 48.5(2) ?
Si1 O9 O5 . 3_655 122.6(4) ?
Si2 O9 O5 . 3_655 87.0(3) ?
O10 O9 O5 . 3_655 93.1(4) ?
O8 O9 O5 3_655 3_655 54.4(2) ?
O8 O9 O5 . 3_655 89.4(3) ?
O1 O9 O5 3_655 3_655 108.9(3) ?
O1 O9 O5 . 3_655 154.2(4) ?
O6 O9 O5 1_554 3_655 112.9(3) ?
La1 O9 O5 . 3_655 48.5(2) ?
O5 O9 O5 . 3_655 70.0(3) ?
Si1 O10 Na2 . 1_556 110.6(4) ?
Si1 O10 Na2 . 3_656 110.6(4) ?
Na2 O10 Na2 1_556 3_656 118.3(6) ?
Si1 O10 Na2 . 6_666 116.2(5) ?
Na2 O10 Na2 1_556 6_666 20.2(4) ?
Na2 O10 Na2 3_656 6_666 99.0(4) ?
Si1 O10 Na2 . 8_466 116.2(5) ?
Na2 O10 Na2 1_556 8_466 99.0(4) ?
Na2 O10 Na2 3_656 8_466 20.2(4) ?
Na2 O10 Na2 6_666 8_466 79.2(5) ?
Si1 O10 La1 . . 102.2(4) ?
Na2 O10 La1 1_556 . 106.9(4) ?
Na2 O10 La1 3_656 . 106.9(4) ?
Na2 O10 La1 6_666 . 121.6(4) ?
Na2 O10 La1 8_466 . 121.6(4) ?
Si1 O10 O9 . . 38.0(3) ?
Na2 O10 O9 1_556 . 120.4(3) ?
Na2 O10 O9 3_656 . 120.4(3) ?
Na2 O10 O9 6_666 . 137.4(3) ?
Na2 O10 O9 8_466 . 137.4(3) ?
La1 O10 O9 . . 64.2(3) ?
Si1 O10 O1 . 3_655 34.5(2) ?
Na2 O10 O1 1_556 3_655 128.3(5) ?
Na2 O10 O1 3_656 3_655 76.2(4) ?
Na2 O10 O1 6_666 3_655 121.0(5) ?
Na2 O10 O1 8_466 3_655 83.0(4) ?
La1 O10 O1 . 3_655 115.7(3) ?
O9 O10 O1 . 3_655 60.9(3) ?
Si1 O10 O1 . . 34.5(2) ?
Na2 O10 O1 1_556 . 76.2(4) ?
Na2 O10 O1 3_656 . 128.3(5) ?
Na2 O10 O1 6_666 . 83.0(4) ?
Na2 O10 O1 8_466 . 121.0(5) ?
La1 O10 O1 . . 115.7(3) ?
O9 O10 O1 . . 60.9(3) ?
O1 O10 O1 3_655 . 60.0(4) ?
Si1 O10 O11 . . 125.0(4) ?
Na2 O10 O11 1_556 . 59.7(3) ?
Na2 O10 O11 3_656 . 121.3(5) ?
Na2 O10 O11 6_666 . 73.7(3) ?
Na2 O10 O11 8_466 . 118.8(5) ?
La1 O10 O11 . . 48.0(2) ?
O9 O10 O11 . . 96.2(3) ?
O1 O10 O11 3_655 . 157.0(4) ?
O1 O10 O11 . . 108.8(3) ?
Si1 O10 O11 . 3_655 125.0(4) ?
Na2 O10 O11 1_556 3_655 121.3(5) ?
Na2 O10 O11 3_656 3_655 59.7(3) ?
Na2 O10 O11 6_666 3_655 118.8(5) ?
Na2 O10 O11 8_466 3_655 73.7(3) ?
La1 O10 O11 . 3_655 48.0(2) ?
O9 O10 O11 . 3_655 96.2(3) ?
O1 O10 O11 3_655 3_655 108.8(3) ?
O1 O10 O11 . 3_655 157.0(4) ?
O11 O10 O11 . 3_655 73.3(4) ?
Si1 O10 OW2 . 6_665 109.8(6) ?
Na2 O10 OW2 1_556 6_665 62.0(3) ?
Na2 O10 OW2 3_656 6_665 62.0(3) ?
Na2 O10 OW2 6_666 6_665 42.0(3) ?
Na2 O10 OW2 8_466 6_665 42.0(3) ?
La1 O10 OW2 . 6_665 148.0(6) ?
O9 O10 OW2 . 6_665 147.8(6) ?
O1 O10 OW2 3_655 6_665 91.7(5) ?
O1 O10 OW2 . 6_665 91.7(5) ?
O11 O10 OW2 . 6_665 109.4(4) ?
O11 O10 OW2 3_655 6_665 109.4(4) ?
Si4 O11 Na1 . . 119.1(4) ?
Si4 O11 La1 . . 137.5(4) ?
Na1 O11 La1 . . 102.1(3) ?
Si4 O11 O3 . . 37.2(3) ?
Na1 O11 O3 . . 128.1(3) ?
La1 O11 O3 . . 121.2(3) ?
Si4 O11 O2 . 1_556 33.5(2) ?
Na1 O11 O2 . 1_556 85.8(3) ?
La1 O11 O2 . 1_556 164.2(4) ?
O3 O11 O2 . 1_556 60.5(3) ?
Si4 O11 O1 . 1_556 32.4(3) ?
Na1 O11 O1 . 1_556 131.7(4) ?
La1 O11 O1 . 1_556 110.5(3) ?
O3 O11 O1 . 1_556 59.7(3) ?
O2 O11 O1 1_556 1_556 55.4(3) ?
Si4 O11 Na2 . 1_556 86.7(4) ?
Na1 O11 Na2 . 1_556 97.7(4) ?
La1 O11 Na2 . 1_556 98.5(4) ?
O3 O11 Na2 . 1_556 51.9(4) ?
O2 O11 Na2 1_556 1_556 94.0(4) ?
O1 O11 Na2 1_556 1_556 111.2(4) ?
Si4 O11 OW2 . . 108.1(5) ?
Na1 O11 OW2 . . 53.0(4) ?
La1 O11 OW2 . . 104.7(4) ?
O3 O11 OW2 . . 87.1(4) ?
O2 O11 OW2 1_556 . 91.0(4) ?
O1 O11 OW2 1_556 . 140.5(5) ?
Na2 O11 OW2 1_556 . 44.7(4) ?
Si4 O11 O5 . . 161.9(5) ?
Na1 O11 O5 . . 51.4(2) ?
La1 O11 O5 . . 51.19(18) ?
O3 O11 O5 . . 160.4(5) ?
O2 O11 O5 1_556 . 132.7(3) ?
O1 O11 O5 1_556 . 138.1(4) ?
Na2 O11 O5 1_556 . 109.0(4) ?
OW2 O11 O5 . . 79.0(4) ?
Si4 O11 O10 . . 114.4(4) ?
Na1 O11 O10 . . 111.7(4) ?
La1 O11 O10 . . 52.3(2) ?
O3 O11 O10 . . 79.2(3) ?
O2 O11 O10 1_556 . 137.4(4) ?
O1 O11 O10 1_556 . 116.3(3) ?
Na2 O11 O10 1_556 . 46.9(3) ?
OW2 O11 O10 . . 72.7(3) ?
O5 O11 O10 . . 83.5(3) ?
Si4 O11 O6 . . 112.5(5) ?
Na1 O11 O6 . . 98.9(3) ?
La1 O11 O6 . . 46.3(2) ?
O3 O11 O6 . . 131.2(4) ?
O2 O11 O6 1_556 . 119.4(4) ?
O1 O11 O6 1_556 . 80.4(3) ?
Na2 O11 O6 1_556 . 143.6(4) ?
OW2 O11 O6 . . 138.6(5) ?
O5 O11 O6 . . 59.9(3) ?
O10 O11 O6 . . 96.8(3) ?
Si4 O11 Na2 . 6_666 80.3(4) ?
Na1 O11 Na2 . 6_666 109.3(4) ?
La1 O11 Na2 . 6_666 96.6(3) ?
O3 O11 Na2 . 6_666 43.8(4) ?
O2 O11 Na2 1_556 6_666 93.7(4) ?
O1 O11 Na2 1_556 6_666 101.5(3) ?
Na2 O11 Na2 1_556 6_666 11.6(3) ?
OW2 O11 Na2 . 6_666 56.3(4) ?
O5 O11 Na2 . 6_666 116.6(4) ?
O10 O11 Na2 . 6_666 44.3(3) ?
O6 O11 Na2 . 6_666 138.1(3) ?
Na3 OW1 Na3 1_554 2_664 158.2(16) ?
Na3 OW1 Na3 1_554 4_564 62.5(6) ?
Na3 OW1 Na3 2_664 4_564 113.0(8) ?
Na3 OW1 Na3 1_554 3_654 113.0(8) ?
Na3 OW1 Na3 2_664 3_654 62.5(6) ?
Na3 OW1 Na3 4_564 3_654 158.2(16) ?
Na3 OW1 O6 1_554 1_554 56.5(4) ?
Na3 OW1 O6 2_664 1_554 116.0(6) ?
Na3 OW1 O6 4_564 1_554 116.0(6) ?
Na3 OW1 O6 3_654 1_554 56.5(4) ?
Na3 OW1 O6 1_554 2_664 116.0(6) ?
Na3 OW1 O6 2_664 2_664 56.5(4) ?
Na3 OW1 O6 4_564 2_664 56.5(4) ?
Na3 OW1 O6 3_654 2_664 116.0(6) ?
O6 OW1 O6 1_554 2_664 145.4(12) ?
Na3 OW1 O4 1_554 2_664 131.8(10) ?
Na3 OW1 O4 2_664 2_664 68.3(5) ?
Na3 OW1 O4 4_564 2_664 131.8(10) ?
Na3 OW1 O4 3_654 2_664 68.3(5) ?
O6 OW1 O4 1_554 2_664 103.5(4) ?
O6 OW1 O4 2_664 2_664 103.5(4) ?
Na3 OW1 O4 1_554 1_554 68.3(5) ?
Na3 OW1 O4 2_664 1_554 131.8(10) ?
Na3 OW1 O4 4_564 1_554 68.3(5) ?
Na3 OW1 O4 3_654 1_554 131.8(10) ?
O6 OW1 O4 1_554 1_554 103.5(4) ?
O6 OW1 O4 2_664 1_554 103.5(4) ?
O4 OW1 O4 2_664 1_554 76.9(8) ?
Na2 OW2 Na2 3_756 1_556 90.5(9) ?
Na2 OW2 Na1 3_756 . 111.4(8) ?
Na2 OW2 Na1 1_556 . 111.4(8) ?
Na2 OW2 O2 3_756 . 98.6(7) ?
Na2 OW2 O2 1_556 . 98.6(7) ?
Na1 OW2 O2 . . 136.5(8) ?
Na2 OW2 O11 3_756 3_755 62.9(5) ?
Na2 OW2 O11 1_556 3_755 111.9(9) ?
Na1 OW2 O11 . 3_755 48.5(4) ?
O2 OW2 O11 . 3_755 143.6(3) ?
Na2 OW2 O11 3_756 . 111.9(9) ?
Na2 OW2 O11 1_556 . 62.9(5) ?
Na1 OW2 O11 . . 48.5(4) ?
O2 OW2 O11 . . 143.6(3) ?
O11 OW2 O11 3_755 . 71.3(6) ?
Na2 OW2 Na2 3_756 8_566 5.4(4) ?
Na2 OW2 Na2 1_556 8_566 87.6(6) ?
Na1 OW2 Na2 . 8_566 116.8(7) ?
O2 OW2 Na2 . 8_566 94.5(6) ?
O11 OW2 Na2 3_755 8_566 68.3(4) ?
O11 OW2 Na2 . 8_566 114.3(8) ?
Na2 OW2 Na2 3_756 6_666 87.6(6) ?
Na2 OW2 Na2 1_556 6_666 5.4(4) ?
Na1 OW2 Na2 . 6_666 116.8(7) ?
O2 OW2 Na2 . 6_666 94.5(6) ?
O11 OW2 Na2 3_755 6_666 114.3(8) ?
O11 OW2 Na2 . 6_666 68.3(4) ?
Na2 OW2 Na2 8_566 6_666 84.3(6) ?
Na2 OW2 O1 3_756 . 129.0(8) ?
Na2 OW2 O1 1_556 . 66.4(4) ?
Na1 OW2 O1 . . 119.2(4) ?
O2 OW2 O1 . . 46.4(4) ?
O11 OW2 O1 3_755 . 167.1(6) ?
O11 OW2 O1 . . 97.5(2) ?
Na2 OW2 O1 8_566 . 123.6(7) ?
Na2 OW2 O1 6_666 . 65.2(3) ?
Na2 OW2 O1 3_756 3_755 66.4(4) ?
Na2 OW2 O1 1_556 3_755 129.0(8) ?
Na1 OW2 O1 . 3_755 119.2(4) ?
O2 OW2 O1 . 3_755 46.4(4) ?
O11 OW2 O1 3_755 3_755 97.5(2) ?
O11 OW2 O1 . 3_755 167.1(6) ?
Na2 OW2 O1 8_566 3_755 65.2(3) ?
Na2 OW2 O1 6_666 3_755 123.6(7) ?
O1 OW2 O1 . 3_755 92.8(7) ?
Na2 OW2 O10 3_756 6_665 48.1(4) ?
Na2 OW2 O10 1_556 6_665 48.1(4) ?
Na1 OW2 O10 . 6_665 139.8(9) ?
O2 OW2 O10 . 6_665 83.7(5) ?
O11 OW2 O10 3_755 6_665 101.7(6) ?
O11 OW2 O10 . 6_665 101.7(6) ?
Na2 OW2 O10 8_566 6_665 43.6(3) ?
Na2 OW2 O10 6_666 6_665 43.6(3) ?
O1 OW2 O10 . 6_665 86.6(4) ?
O1 OW2 O10 3_755 6_665 86.6(4) ?
OW3 OW3 Na3 3_755 . 158.3(11) ?
OW3 OW3 Na3 3_755 3_755 11.6(6) ?
Na3 OW3 Na3 . 3_755 146.7(16) ?
OW3 OW3 O5 3_755 . 118.0(5) ?
Na3 OW3 O5 . . 66.0(11) ?
Na3 OW3 O5 3_755 . 118.5(10) ?
OW3 OW3 Na1 3_755 . 77.9(4) ?
Na3 OW3 Na1 . . 115.3(14) ?
Na3 OW3 Na1 3_755 . 85.5(7) ?
O5 OW3 Na1 . . 52.3(5) ?
OW3 OW3 O8 3_755 1_556 127.8(5) ?
Na3 OW3 O8 . 1_556 61.8(11) ?
Na3 OW3 O8 3_755 1_556 130.8(10) ?
O5 OW3 O8 . 1_556 110.2(7) ?
Na1 OW3 O8 . 1_556 121.4(8) ?
OW3 OW3 Na3 3_755 4_565 113.9(4) ?
Na3 OW3 Na3 . 4_565 45.1(9) ?
Na3 OW3 Na3 3_755 4_565 102.6(8) ?
O5 OW3 Na3 . 4_565 93.7(7) ?
Na1 OW3 Na3 . 4_565 143.1(10) ?
O8 OW3 Na3 1_556 4_565 80.2(6) ?
OW3 OW3 O7 3_755 1_556 79.7(4) ?
Na3 OW3 O7 . 1_556 105.7(14) ?
Na3 OW3 O7 3_755 1_556 83.1(7) ?
O5 OW3 O7 . 1_556 152.9(9) ?
Na1 OW3 O7 . 1_556 119.6(8) ?
O8 OW3 O7 1_556 1_556 48.2(4) ?
Na3 OW3 O7 4_565 1_556 97.2(7) ?
OW3 OW3 OW3 3_755 4_565 90.000(12) ?
Na3 OW3 OW3 . 4_565 69.2(11) ?
Na3 OW3 OW3 3_755 4_565 78.9(6) ?
O5 OW3 OW3 . 4_565 108.6(5) ?
Na1 OW3 OW3 . 4_565 144.1(5) ?
O8 OW3 OW3 1_556 4_565 92.8(4) ?
Na3 OW3 OW3 4_565 4_565 24.1(4) ?
O7 OW3 OW3 1_556 4_565 90.6(4) ?
OW3 OW3 O6 3_755 . 159.2(4) ?
Na3 OW3 O6 . . 42.5(9) ?
Na3 OW3 O6 3_755 . 170.8(9) ?
O5 OW3 O6 . . 61.8(5) ?
Na1 OW3 O6 . . 88.2(6) ?
O8 OW3 O6 1_556 . 48.5(4) ?
Na3 OW3 O6 4_565 . 86.4(5) ?
O7 OW3 O6 1_556 . 94.3(7) ?
OW3 OW3 O6 4_565 . 110.0(4) ?
OW3 OW3 O5 3_755 3_755 44.6(4) ?
Na3 OW3 O5 . 3_755 133.3(16) ?
Na3 OW3 O5 3_755 3_755 46.8(5) ?
O5 OW3 O5 . 3_755 73.4(6) ?
Na1 OW3 O5 . 3_755 44.5(4) ?
O8 OW3 O5 1_556 3_755 160.1(8) ?
Na3 OW3 O5 4_565 3_755 119.5(8) ?
O7 OW3 O5 1_556 3_755 120.9(6) ?
OW3 OW3 O5 4_565 3_755 104.7(4) ?
O6 OW3 O5 . 3_755 129.7(7) ?
OW3 OW3 OW3 3_755 2_765 70.3(7) ?
Na3 OW3 OW3 . 2_765 88.7(13) ?
Na3 OW3 OW3 3_755 2_765 59.2(7) ?
O5 OW3 OW3 . 2_765 117.3(6) ?
Na1 OW3 OW3 . 2_765 133.8(7) ?
O8 OW3 OW3 1_556 2_765 104.6(6) ?
Na3 OW3 OW3 4_565 2_765 43.7(5) ?
O7 OW3 OW3 1_556 2_765 87.1(4) ?
OW3 OW3 OW3 4_565 2_765 19.7(7) ?
O6 OW3 OW3 . 2_765 129.6(10) ?
O5 OW3 OW3 3_755 2_765 90.0(6) ?

loop_
_geom_bond_atom_site_label_1
_geom_bond_atom_site_label_2
_geom_bond_site_symmetry_2
_geom_bond_distance
_geom_bond_publ_flag
La1 O6 . 2.352(10) ?
La1 O11 . 2.417(7) ?
La1 O11 3_655 2.417(7) ?
La1 O5 3_655 2.462(6) ?
La1 O5 . 2.462(6) ?
La1 O10 . 2.575(10) ?
La1 O9 . 2.744(11) ?
La1 Si1 . 3.321(4) ?
La1 Na1 . 3.7126(4) ?
La1 Na1 1_455 3.7126(4) ?
La1 Na3 3_655 3.779(11) ?
La1 Na3 . 3.779(11) ?
Na1 O11 3_755 2.358(8) ?
Na1 O11 . 2.358(8) ?
Na1 O5 . 2.460(7) ?
Na1 O5 3_755 2.460(7) ?
Na1 OW2 . 2.51(2) ?
Na1 OW3 . 2.81(2) ?
Na1 OW3 3_755 2.81(2) ?
Na1 O7 . 3.280(12) ?
Na1 Si4 3_755 3.403(5) ?
Na1 Si4 . 3.403(5) ?
Na1 Si3 . 3.420(5) ?
Na1 Si3 3_755 3.420(5) ?
Na2 Na2 6_665 0.879(19) ?
Na2 OW2 1_554 2.276(16) ?
Na2 O3 1_554 2.411(16) ?
Na2 O10 1_554 2.435(12) ?
Na2 O10 6_664 2.535(14) ?
Na2 O11 1_554 2.881(13) ?
Na2 OW2 6_664 3.118(17) ?
Na2 O1 1_554 3.154(16) ?
Na2 Si4 1_554 3.198(11) ?
Na2 Na2 3_755 3.23(2) ?
Na2 Si1 1_554 3.368(11) ?
Na2 O1 6_664 3.448(15) ?
Na3 OW3 . 1.34(2) ?
Na3 OW1 1_556 2.247(13) ?
Na3 Na3 4_565 2.33(3) ?
Na3 OW3 3_755 2.47(2) ?
Na3 O6 . 2.516(13) ?
Na3 O5 . 2.539(12) ?
Na3 O8 1_556 2.620(14) ?
Na3 O4 . 3.056(16) ?
Na3 OW3 4_565 3.07(2) ?
Na3 Si2 1_556 3.110(13) ?
Na3 Si3 . 3.333(11) ?
Si1 O1 3_655 1.618(9) ?
Si1 O1 . 1.618(9) ?
Si1 O10 . 1.623(12) ?
Si1 O9 . 1.644(9) ?
Si1 Na2 1_556 3.368(11) ?
Si1 Na2 3_656 3.368(11) ?
Si2 O6 1_554 1.593(12) ?
Si2 O8 3_655 1.600(7) ?
Si2 O8 . 1.600(7) ?
Si2 O9 . 1.651(10) ?
Si2 Na3 3_654 3.110(13) ?
Si2 Na3 1_554 3.110(13) ?
Si3 O5 . 1.566(7) ?
Si3 O4 . 1.624(4) ?
Si3 O7 . 1.630(4) ?
Si3 O8 . 1.642(7) ?
Si4 O11 . 1.562(8) ?
Si4 O1 1_556 1.623(11) ?
Si4 O2 1_556 1.629(4) ?
Si4 O3 . 1.647(5) ?
Si4 Na2 1_556 3.198(11) ?
O1 Si4 1_554 1.623(10) ?
O1 O2 . 2.509(8) ?
O1 O3 1_554 2.641(12) ?
O1 O9 . 2.663(11) ?
O1 O10 . 2.669(14) ?
O1 O1 3_655 2.671(15) ?
O1 O11 1_554 2.710(14) ?
O1 Na2 1_556 3.154(16) ?
O1 OW2 . 3.28(2) ?
O1 Na2 6_666 3.448(15) ?
O1 O1 6_665 3.451(13) ?
O2 Si4 1_554 1.629(4) ?
O2 Si4 3_754 1.629(4) ?
O2 O1 3_755 2.509(8) ?
O2 O3 3_754 2.660(9) ?
O2 O3 1_554 2.660(9) ?
O2 O11 1_554 2.686(11) ?
O2 O11 3_754 2.686(11) ?
O2 OW2 . 3.07(3) ?
O2 Na1 1_554 3.441(11) ?
O2 O1 8_565 3.496(11) ?
O2 O1 6_665 3.496(11) ?
O3 Si4 6_665 1.647(5) ?
O3 Na2 1_556 2.411(16) ?
O3 Na2 6_666 2.411(16) ?
O3 O11 6_665 2.594(8) ?
O3 O11 . 2.594(8) ?
O3 O1 6_666 2.641(12) ?
O3 O1 1_556 2.641(12) ?
O3 O2 1_556 2.660(9) ?
O3 O2 6_666 2.660(9) ?
O4 Si3 4_565 1.624(4) ?
O4 O5 . 2.619(7) ?
O4 O5 4_565 2.619(7) ?
O4 O8 4_565 2.642(11) ?
O4 O8 . 2.642(11) ?
O4 O7 2_765 2.648(10) ?
O4 O7 . 2.648(10) ?
O4 Na3 4_565 3.056(16) ?
O4 OW1 1_556 3.06(3) ?
O5 O7 . 2.652(10) ?
O5 O8 . 2.690(10) ?
O5 OW3 . 2.77(3) ?
O5 O11 . 3.101(10) ?
O5 O6 . 3.171(11) ?
O5 O9 . 3.171(11) ?
O5 OW3 3_755 3.48(2) ?
O6 Si2 1_556 1.593(12) ?
O6 Na3 3_655 2.516(13) ?
O6 O8 1_556 2.614(11) ?
O6 O8 3_656 2.614(11) ?
O6 O9 1_556 2.731(15) ?
O6 OW1 1_556 2.918(13) ?
O6 O5 3_655 3.171(11) ?
O6 O11 . 3.246(11) ?
O6 O11 3_655 3.246(11) ?
O7 Si3 3_755 1.630(4) ?
O7 O8 . 2.566(7) ?
O7 O8 3_755 2.566(7) ?
O7 O4 2_765 2.648(10) ?
O7 O5 3_755 2.652(10) ?
O7 OW3 1_554 3.27(3) ?
O7 OW3 3_754 3.27(3) ?
O7 O7 2_765 3.353(19) ?
O8 O8 3_655 2.596(13) ?
O8 O9 . 2.610(9) ?
O8 O6 1_554 2.614(11) ?
O8 Na3 1_554 2.620(14) ?
O8 OW3 1_554 2.97(3) ?
O9 O10 . 2.586(13) ?
O9 O8 3_655 2.610(9) ?
O9 O1 3_655 2.663(11) ?
O9 O6 1_554 2.731(15) ?
O9 O5 3_655 3.171(11) ?
O10 Na2 1_556 2.435(12) ?
O10 Na2 3_656 2.435(12) ?
O10 Na2 6_666 2.535(14) ?
O10 Na2 8_466 2.535(14) ?
O10 O1 3_655 2.669(14) ?
O10 O11 . 3.200(12) ?
O10 O11 3_655 3.200(12) ?
O10 OW2 6_665 3.40(2) ?
O11 O2 1_556 2.686(11) ?
O11 O1 1_556 2.710(14) ?
O11 Na2 1_556 2.881(13) ?
O11 OW2 . 3.08(2) ?
O11 Na2 6_666 3.482(14) ?
OW1 Na3 1_554 2.247(13) ?
OW1 Na3 2_664 2.247(13) ?
OW1 Na3 4_564 2.247(13) ?
OW1 Na3 3_654 2.247(13) ?
OW1 O6 1_554 2.918(13) ?
OW1 O6 2_664 2.918(13) ?
OW1 O4 2_664 3.06(3) ?
OW1 O4 1_554 3.06(3) ?
OW2 Na2 3_756 2.276(16) ?
OW2 Na2 1_556 2.276(16) ?
OW2 O11 3_755 3.08(2) ?
OW2 Na2 8_566 3.118(17) ?
OW2 Na2 6_666 3.118(17) ?
OW2 O1 3_755 3.28(2) ?
OW2 O10 6_665 3.40(2) ?
OW3 OW3 3_755 1.18(4) ?
OW3 Na3 3_755 2.47(2) ?
OW3 O8 1_556 2.97(3) ?
OW3 Na3 4_565 3.07(2) ?
OW3 O7 1_556 3.27(3) ?
OW3 OW3 4_565 3.28(4) ?
OW3 O5 3_755 3.48(2) ?
OW3 OW3 2_765 3.49(4) ?
